data_7721163
loop_
_publ_author_name
'Xie, Pengzhi'
'Ren, Qixian'
'Feng, Junwei'
'Du, Hong'
'Mi, Shuyi'

_publ_section_title
;
 [Rb<sub>4</sub>Cl][Cd<sub>11</sub>In<sub>9</sub>Se<sub>26</sub>]: a salt
 inclusion chalcogenide with a diamond-like framework for infrared
 nonlinear optics.
;
_journal_name_full 'Dalton transactions (Cambridge, England : 2003)'
_journal_paper_doi 10.1039/d6dt00409a
_journal_year 2026
_chemical_formula_moiety 'Cd11 Cl In9 Rb4 Se26'
_chemical_formula_sum 'Cd11 Cl In9 Rb4 Se26'
_chemical_formula_weight 4700.07
_space_group_crystal_system orthorhombic
_space_group_IT_number 36
_space_group_name_Hall 'C 2c -2'
_space_group_name_H-M_alt 'C m c 21'
_atom_sites_solution_primary dual
_audit_block_doi 10.25505/fiz.icsd.cc2qxsq5
_audit_creation_date 2026-01-07
_audit_creation_method
;
Olex2 1.5
(compiled 2025.07.13 svn.rb7424aed for OlexSys, GUI svn.r7314)
;
_audit_update_record
;
2026-02-10 deposited with the CCDC.	2026-05-13 downloaded from the CCDC.
;
_cell_angle_alpha 90
_cell_angle_beta 90
_cell_angle_gamma 90
_cell_formula_units_Z 4
_cell_length_a 20.7867(13)
_cell_length_b 21.5042(11)
_cell_length_c 13.5456(8)
_cell_measurement_reflns_used 9799
_cell_measurement_temperature 293.00
_cell_measurement_theta_max 27.503
_cell_measurement_theta_min 2.418
_cell_volume 6054.9(6)
_computing_cell_refinement 'SAINT V8.40B (?, 2016)'
_computing_data_reduction 'SAINT V8.40B (?, 2016)'
_computing_molecular_graphics 'Olex2 1.5 (Dolomanov et al., 2009)'
_computing_publication_material 'Olex2 1.5 (Dolomanov et al., 2009)'
_computing_structure_refinement 'SHELXL 2018/3 (Sheldrick, 2015)'
_computing_structure_solution 'SHELXT 2018/2 (Sheldrick, 2018)'
_diffrn_ambient_temperature 293.00
_diffrn_measured_fraction_theta_full 0.996
_diffrn_measured_fraction_theta_max 0.996
_diffrn_measurement_device_type 'Bruker P4'
_diffrn_measurement_method '\w scans'
_diffrn_radiation_monochromator graphite
_diffrn_radiation_type MoK\a
_diffrn_radiation_wavelength 0.71073
_diffrn_reflns_av_R_equivalents 0.0813
_diffrn_reflns_av_unetI/netI 0.0414
_diffrn_reflns_Laue_measured_fraction_full 0.996
_diffrn_reflns_Laue_measured_fraction_max 0.996
_diffrn_reflns_limit_h_max 25
_diffrn_reflns_limit_h_min -25
_diffrn_reflns_limit_k_max 26
_diffrn_reflns_limit_k_min -26
_diffrn_reflns_limit_l_max 16
_diffrn_reflns_limit_l_min -16
_diffrn_reflns_number 64995
_diffrn_reflns_point_group_measured_fraction_full 0.995
_diffrn_reflns_point_group_measured_fraction_max 0.995
_diffrn_reflns_theta_full 25.242
_diffrn_reflns_theta_max 25.500
_diffrn_reflns_theta_min 2.029
_diffrn_source_current 1.4
_diffrn_source_power 0.07
_diffrn_source_voltage 50.0
_diffrn_standards_number 0
_exptl_absorpt_coefficient_mu 26.001
_exptl_absorpt_correction_T_max 0.7456
_exptl_absorpt_correction_T_min 0.4999
_exptl_absorpt_correction_type none
_exptl_absorpt_process_details
;
SADABS-2016/2 (Bruker,2016/2) was used for absorption correction.
wR2(int) was 0.1207 before and 0.0828 after correction.
The Ratio of minimum to maximum transmission is 0.6705.
The \l/2 correction factor is Not present.
;
_exptl_crystal_colour 'clear reddish red'
_exptl_crystal_colour_lustre clear
_exptl_crystal_colour_modifier reddish
_exptl_crystal_colour_primary red
_exptl_crystal_density_diffrn 5.156
_exptl_crystal_description block
_exptl_crystal_F_000 8072
_exptl_crystal_size_max 0.004
_exptl_crystal_size_mid 0.003
_exptl_crystal_size_min 0.002
_refine_diff_density_max 0.948
_refine_diff_density_min -0.901
_refine_diff_density_rms 0.211
_refine_ls_abs_structure_details
;
 Refined as an inversion twin.
;
_refine_ls_abs_structure_Flack 0.038(7)
_refine_ls_extinction_coef 0.000045(5)
_refine_ls_extinction_expression Fc^*^=kFc[1+0.001xFc^2^\l^3^/sin(2\q)]^-1/4^
_refine_ls_extinction_method 'SHELXL-2018/3 (Sheldrick 2018)'
_refine_ls_goodness_of_fit_ref 1.095
_refine_ls_hydrogen_treatment undef
_refine_ls_matrix_type full
_refine_ls_number_parameters 246
_refine_ls_number_reflns 5772
_refine_ls_number_restraints 1
_refine_ls_restrained_S_all 1.095
_refine_ls_R_factor_all 0.0229
_refine_ls_R_factor_gt 0.0216
_refine_ls_shift/su_max 0.001
_refine_ls_shift/su_mean 0.000
_refine_ls_structure_factor_coef Fsqd
_refine_ls_weighting_details 'w=1/[\s^2^(Fo^2^)+7.0482P] where P=(Fo^2^+2Fc^2^)/3'
_refine_ls_weighting_scheme calc
_refine_ls_wR_factor_gt 0.0440
_refine_ls_wR_factor_ref 0.0443
_reflns_Friedel_coverage 0.909
_reflns_Friedel_fraction_full 0.994
_reflns_Friedel_fraction_max 0.994
_reflns_number_gt 5585
_reflns_number_total 5772
_reflns_threshold_expression 'I > 2\s(I)'
_cod_data_source_file d6dt00409a2.cif
_cod_data_source_block 19-10-long
_cod_database_code 7721163
_shelx_shelxl_version_number 2018/3
_shelx_space_group_comment
;
The symmetry employed for this shelxl refinement is uniquely defined
by the following loop, which should always be used as a source of
symmetry information in preference to the above space-group names.
They are only intended as comments.
;
_olex2_refinement_description
;
1. Twinned data refinement
 Scales: 0.962(7)
 0.038(7)
;
_olex2_submission_special_instructions 'No special instructions were received'

loop_
_space_group_symop_operation_xyz
'x, y, z'
'-x, -y, z+1/2'
'x, -y, z+1/2'
'-x, y, z'
'x+1/2, y+1/2, z'
'-x+1/2, -y+1/2, z+1/2'
'x+1/2, -y+1/2, z+1/2'
'-x+1/2, y+1/2, z'

loop_
_atom_site_label
_atom_site_type_symbol
_atom_site_fract_x
_atom_site_fract_y
_atom_site_fract_z
_atom_site_U_iso_or_equiv
_atom_site_adp_type
_atom_site_occupancy
_atom_site_site_symmetry_order
_atom_site_calc_flag
_atom_site_refinement_flags_posn
_atom_site_refinement_flags_adp
_atom_site_refinement_flags_occupancy
_atom_site_disorder_assembly
_atom_site_disorder_group
Rb1 Rb 0.500000 0.85761(6) 0.72749(13) 0.0476(4) Uani 1 2 d S T P . .
Rb2 Rb 0.87700(5) 0.84342(5) 0.23074(10) 0.0490(3) Uani 1 1 d . . . . .
Rb3 Rb 0.500000 0.72387(8) 0.02295(12) 0.0480(4) Uani 1 2 d S T P . .
Cd1 Cd 0.79701(2) 0.66649(3) 0.42908(5) 0.01479(13) Uani 1 1 d . . . . .
Cd2 Cd 0.500000 0.50298(4) 0.43023(8) 0.01513(17) Uani 1 2 d S T P . .
Cd3 Cd 0.59741(3) 0.66876(3) 0.41881(5) 0.01867(14) Uani 1 1 d . . . . .
Cd4 Cd 0.69692(3) 0.82814(3) 0.42608(6) 0.01999(14) Uani 1 1 d . . . . .
Cd5 Cd 0.69363(2) 0.50394(3) 0.42470(6) 0.01990(14) Uani 1 1 d . . . . .
Cd6 Cd 0.79742(3) 0.55423(3) 0.18556(6) 0.01956(14) Uani 1 1 d . . . . .
In1 In 0.500000 0.83341(4) 0.41958(8) 0.01694(18) Uani 1 2 d S T P . .
In2 In 0.59975(3) 0.55630(3) 0.17551(5) 0.01911(14) Uani 1 1 d . . . . .
In3 In 0.90174(2) 0.50056(3) 0.42582(6) 0.02028(13) Uani 1 1 d . . . . .
In4 In 0.69955(3) 0.72155(3) 0.17587(5) 0.01966(14) Uani 1 1 d . . . . .
In5 In 0.60139(3) 0.89066(3) 0.17598(6) 0.01924(14) Uani 1 1 d . . . . .
Se1 Se 0.59055(4) 0.67186(4) 0.22876(6) 0.01770(18) Uani 1 1 d . . . . .
Se2 Se 0.70688(4) 0.83680(4) 0.23457(7) 0.01716(18) Uani 1 1 d . . . . .
Se3 Se 0.500000 0.82574(5) 0.23036(10) 0.0158(2) Uani 1 2 d S T P . .
Se4 Se 0.90383(4) 0.72207(4) 0.00645(7) 0.01671(18) Uani 1 1 d . . . . .
Se5 Se 0.80862(4) 0.78207(4) 0.48190(7) 0.01596(18) Uani 1 1 d . . . . .
Se6 Se 0.59659(4) 0.56585(4) -0.01774(7) 0.01588(19) Uani 1 1 d . . . . .
Se7 Se 0.90653(4) 0.61788(4) 0.48208(6) 0.01616(18) Uani 1 1 d . . . . .
Se8 Se 0.500000 0.61234(5) 0.50633(10) 0.0168(2) Uani 1 2 d S T P . .
Se9 Se 0.500000 0.94235(5) 0.50228(9) 0.0148(2) Uani 1 2 d S T P . .
Se10 Se 0.80733(4) 0.67167(4) 0.23762(7) 0.01777(18) Uani 1 1 d . . . . .
Se11 Se 0.80347(3) 0.99064(4) 0.23367(7) 0.01835(19) Uani 1 1 d . . . . .
Se12 Se 0.90724(4) 0.50508(4) 0.23409(6) 0.01613(19) Uani 1 1 d . . . . .
Se13 Se 0.70256(4) 0.94488(4) 0.48966(6) 0.01390(19) Uani 1 1 d . . . . .
Se14 Se 0.500000 0.50856(5) 0.73771(9) 0.0163(3) Uani 1 2 d S T P . .
Se15 Se 0.69663(4) 0.61432(4) 0.50247(7) 0.01742(19) Uani 1 1 d . . . . .
Cl1 Cl 0.500000 0.72216(15) -0.2021(3) 0.0308(7) Uani 1 2 d S T P . .

loop_
_atom_site_aniso_label
_atom_site_aniso_U_11
_atom_site_aniso_U_22
_atom_site_aniso_U_33
_atom_site_aniso_U_23
_atom_site_aniso_U_13
_atom_site_aniso_U_12
Rb1 0.0692(10) 0.0253(7) 0.0483(10) 0.0105(7) 0.000 0.000
Rb2 0.0384(6) 0.0540(6) 0.0547(7) 0.0064(6) -0.0103(6) 0.0168(5)
Rb3 0.0660(11) 0.0570(10) 0.0210(8) 0.0011(7) 0.000 0.000
Cd1 0.0159(3) 0.0129(3) 0.0156(3) -0.0013(3) -0.0019(3) 0.0018(2)
Cd2 0.0135(3) 0.0148(4) 0.0171(4) 0.0032(4) 0.000 0.000
Cd3 0.0192(3) 0.0169(3) 0.0199(3) -0.0008(3) 0.0007(3) -0.0007(2)
Cd4 0.0197(3) 0.0183(3) 0.0219(4) -0.0011(3) -0.0021(3) 0.0009(2)
Cd5 0.0187(3) 0.0200(3) 0.0210(4) 0.0021(3) 0.0004(3) -0.0003(2)
Cd6 0.0188(3) 0.0217(3) 0.0181(3) -0.0005(3) 0.0002(3) 0.0029(2)
In1 0.0170(4) 0.0160(4) 0.0178(4) 0.0011(4) 0.000 0.000
In2 0.0181(3) 0.0223(3) 0.0170(3) -0.0009(3) -0.0006(3) -0.0002(2)
In3 0.0204(3) 0.0187(3) 0.0217(3) -0.0005(3) 0.0004(3) 0.0028(2)
In4 0.0242(3) 0.0179(3) 0.0169(3) 0.0006(3) -0.0005(3) 0.0014(2)
In5 0.0225(3) 0.0178(3) 0.0174(3) 0.0000(3) 0.0011(3) 0.0001(2)
Se1 0.0195(4) 0.0175(4) 0.0161(4) -0.0004(4) 0.0002(4) -0.0003(3)
Se2 0.0191(4) 0.0154(4) 0.0169(5) -0.0008(4) -0.0015(4) 0.0014(3)
Se3 0.0177(5) 0.0154(5) 0.0144(6) 0.0010(5) 0.000 0.000
Se4 0.0174(4) 0.0145(4) 0.0183(4) 0.0003(4) 0.0024(4) 0.0008(3)
Se5 0.0192(4) 0.0138(4) 0.0149(4) -0.0011(3) -0.0006(3) 0.0010(3)
Se6 0.0151(4) 0.0171(4) 0.0154(5) -0.0017(3) 0.0001(3) -0.0016(3)
Se7 0.0174(4) 0.0161(4) 0.0150(4) -0.0005(3) -0.0016(3) 0.0028(3)
Se8 0.0178(6) 0.0152(6) 0.0172(6) 0.0016(5) 0.000 0.000
Se9 0.0160(6) 0.0124(6) 0.0161(6) 0.0015(5) 0.000 0.000
Se10 0.0222(4) 0.0173(4) 0.0139(5) -0.0004(4) -0.0013(4) 0.0035(3)
Se11 0.0173(4) 0.0203(4) 0.0174(5) 0.0014(4) 0.0008(4) -0.0010(3)
Se12 0.0172(4) 0.0142(4) 0.0170(5) -0.0008(4) -0.0013(3) 0.0013(3)
Se13 0.0148(4) 0.0135(4) 0.0134(5) -0.0007(4) 0.0005(3) -0.0014(3)
Se14 0.0155(5) 0.0200(6) 0.0134(7) -0.0028(5) 0.000 0.000
Se15 0.0171(4) 0.0172(4) 0.0180(5) -0.0002(4) 0.0008(4) 0.0011(3)
Cl1 0.0305(16) 0.0303(17) 0.0316(18) 0.0024(15) 0.000 0.000

loop_
_atom_type_symbol
_atom_type_description
_atom_type_scat_dispersion_real
_atom_type_scat_dispersion_imag
_atom_type_scat_source
Cd Cd -0.8075 1.2024 'International Tables Vol C Tables 4.2.6.8 and 6.1.1.4'
Cl Cl 0.1484 0.1585 'International Tables Vol C Tables 4.2.6.8 and 6.1.1.4'
In In -0.7276 1.3100 'International Tables Vol C Tables 4.2.6.8 and 6.1.1.4'
Rb Rb -0.9393 2.9676 'International Tables Vol C Tables 4.2.6.8 and 6.1.1.4'
Se Se -0.0929 2.2259 'International Tables Vol C Tables 4.2.6.8 and 6.1.1.4'

loop_
_geom_angle_atom_site_label_1
_geom_angle_atom_site_label_2
_geom_angle_atom_site_label_3
_geom_angle
_geom_angle_site_symmetry_1
_geom_angle_site_symmetry_3
_geom_angle_publ_flag
In1 Rb1 Rb3 137.19(4) . 1_556 ?
Se4 Rb1 Rb3 111.04(3) 7_465 1_556 ?
Se4 Rb1 Rb3 111.04(3) 6_665 1_556 ?
Se4 Rb1 In1 37.03(2) 6_665 . ?
Se4 Rb1 In1 37.03(2) 7_465 . ?
Se4 Rb1 Se4 60.18(3) 7_465 6_665 ?
Se4 Rb1 Se7 161.66(4) 7_465 6_665 ?
Se4 Rb1 Se7 117.47(2) 6_665 6_665 ?
Se4 Rb1 Se7 117.47(2) 7_465 7_465 ?
Se4 Rb1 Se7 161.66(4) 6_665 7_465 ?
Se4 Rb1 Se10 116.98(4) 6_665 7_465 ?
Se4 Rb1 Se10 116.98(4) 7_465 6_665 ?
Se4 Rb1 Se10 57.57(2) 7_465 7_465 ?
Se4 Rb1 Se10 57.57(2) 6_665 6_665 ?
Se7 Rb1 Rb3 51.37(3) 6_665 1_556 ?
Se7 Rb1 Rb3 51.37(3) 7_465 1_556 ?
Se7 Rb1 In1 150.847(17) 6_665 . ?
Se7 Rb1 In1 150.847(17) 7_465 . ?
Se7 Rb1 Se7 58.23(3) 6_665 7_465 ?
Se7 Rb1 Se10 60.72(2) 7_465 7_465 ?
Se7 Rb1 Se10 118.14(4) 7_465 6_665 ?
Se7 Rb1 Se10 60.72(2) 6_665 6_665 ?
Se7 Rb1 Se10 118.14(4) 6_665 7_465 ?
Se9 Rb1 Rb3 175.15(5) . 1_556 ?
Se9 Rb1 In1 37.96(3) . . ?
Se9 Rb1 Se4 64.89(3) . 7_465 ?
Se9 Rb1 Se4 64.89(3) . 6_665 ?
Se9 Rb1 Se7 132.35(4) . 6_665 ?
Se9 Rb1 Se7 132.35(4) . 7_465 ?
Se9 Rb1 Se10 96.24(3) . 6_665 ?
Se9 Rb1 Se10 96.24(3) . 7_465 ?
Se10 Rb1 Rb3 83.22(3) 7_465 1_556 ?
Se10 Rb1 Rb3 83.22(3) 6_665 1_556 ?
Se10 Rb1 In1 90.82(3) 6_665 . ?
Se10 Rb1 In1 90.82(3) 7_465 . ?
Se10 Rb1 Se10 161.72(5) 7_465 6_665 ?
Se12 Rb1 Rb3 117.89(4) 6_665 1_556 ?
Se12 Rb1 Rb3 117.89(4) 7_465 1_556 ?
Se12 Rb1 In1 97.40(4) 6_665 . ?
Se12 Rb1 In1 97.40(4) 7_465 . ?
Se12 Rb1 Se4 130.76(5) 7_465 6_665 ?
Se12 Rb1 Se4 96.01(3) 6_665 6_665 ?
Se12 Rb1 Se4 130.76(5) 6_665 7_465 ?
Se12 Rb1 Se4 96.01(3) 7_465 7_465 ?
Se12 Rb1 Se7 66.52(3) 7_465 7_465 ?
Se12 Rb1 Se7 97.67(4) 6_665 7_465 ?
Se12 Rb1 Se7 97.67(4) 7_465 6_665 ?
Se12 Rb1 Se7 66.52(3) 6_665 6_665 ?
Se12 Rb1 Se9 65.95(3) 6_665 . ?
Se12 Rb1 Se9 65.95(3) 7_465 . ?
Se12 Rb1 Se10 65.756(18) 6_665 6_665 ?
Se12 Rb1 Se10 131.97(4) 6_665 7_465 ?
Se12 Rb1 Se10 131.97(4) 7_465 6_665 ?
Se12 Rb1 Se10 65.756(18) 7_465 7_465 ?
Se12 Rb1 Se12 66.27(4) 6_665 7_465 ?
Cl1 Rb1 Rb3 36.16(7) 1_556 1_556 ?
Cl1 Rb1 In1 101.02(8) 1_556 . ?
Cl1 Rb1 Se4 79.94(6) 1_556 7_465 ?
Cl1 Rb1 Se4 79.94(6) 1_556 6_665 ?
Cl1 Rb1 Se7 81.76(7) 1_556 7_465 ?
Cl1 Rb1 Se7 81.76(7) 1_556 6_665 ?
Cl1 Rb1 Se9 138.99(9) 1_556 . ?
Cl1 Rb1 Se10 80.91(2) 1_556 6_665 ?
Cl1 Rb1 Se10 80.91(2) 1_556 7_465 ?
Cl1 Rb1 Se12 141.96(4) 1_556 7_465 ?
Cl1 Rb1 Se12 141.96(4) 1_556 6_665 ?
Cd3 Rb2 Rb3 135.44(3) 6_664 6_665 ?
Se2 Rb2 Rb3 119.65(3) . 6_665 ?
Se2 Rb2 Cd3 97.85(3) . 6_664 ?
Se2 Rb2 Se4 97.06(3) . . ?
Se2 Rb2 Se5 67.11(3) . . ?
Se2 Rb2 Se6 98.37(3) . 6_665 ?
Se2 Rb2 Se8 130.22(4) . 6_664 ?
Se2 Rb2 Se10 66.27(3) . . ?
Se2 Rb2 Se14 131.03(3) . 6_664 ?
Se2 Rb2 Se15 66.07(3) . 6_664 ?
Se4 Rb2 Rb3 110.02(3) . 6_665 ?
Se4 Rb2 Cd3 36.790(19) . 6_664 ?
Se4 Rb2 Se8 60.32(3) . 6_664 ?
Se4 Rb2 Se14 115.72(3) . 6_664 ?
Se5 Rb2 Rb3 52.54(2) . 6_665 ?
Se5 Rb2 Cd3 152.24(4) . 6_664 ?
Se5 Rb2 Se4 119.04(3) . . ?
Se5 Rb2 Se6 57.96(3) . 6_665 ?
Se5 Rb2 Se8 162.23(3) . 6_664 ?
Se5 Rb2 Se10 62.20(3) . . ?
Se5 Rb2 Se14 118.02(4) . 6_664 ?
Se6 Rb2 Rb3 51.87(3) 6_665 6_665 ?
Se6 Rb2 Cd3 149.77(4) 6_665 6_664 ?
Se6 Rb2 Se4 160.78(3) 6_665 . ?
Se6 Rb2 Se8 116.00(3) 6_665 6_664 ?
Se6 Rb2 Se10 119.24(4) 6_665 . ?
Se6 Rb2 Se14 60.65(3) 6_665 6_664 ?
Se8 Rb2 Rb3 109.96(3) 6_664 6_665 ?
Se8 Rb2 Cd3 36.80(2) 6_664 6_664 ?
Se10 Rb2 Rb3 84.10(3) . 6_665 ?
Se10 Rb2 Cd3 90.67(3) . 6_664 ?
Se10 Rb2 Se4 57.81(2) . . ?
Se10 Rb2 Se8 117.56(4) . 6_664 ?
Se10 Rb2 Se14 162.44(3) . 6_664 ?
Se11 Rb2 Rb3 118.74(4) . 6_665 ?
Se11 Rb2 Cd3 96.93(3) . 6_664 ?
Se11 Rb2 Se2 66.53(2) . . ?
Se11 Rb2 Se4 130.51(4) . . ?
Se11 Rb2 Se5 97.80(3) . . ?
Se11 Rb2 Se6 66.88(3) . 6_665 ?
Se11 Rb2 Se8 94.06(3) . 6_664 ?
Se11 Rb2 Se10 132.78(4) . . ?
Se11 Rb2 Se14 64.54(2) . 6_664 ?
Se11 Rb2 Se15 66.04(3) . 6_664 ?
Se14 Rb2 Rb3 83.43(3) 6_664 6_665 ?
Se14 Rb2 Cd3 89.58(3) 6_664 6_664 ?
Se14 Rb2 Se8 56.20(3) 6_664 6_664 ?
Se15 Rb2 Rb3 173.31(4) 6_664 6_665 ?
Se15 Rb2 Cd3 37.89(2) 6_664 6_664 ?
Se15 Rb2 Se4 64.68(3) 6_664 . ?
Se15 Rb2 Se5 133.08(4) 6_664 . ?
Se15 Rb2 Se6 132.75(3) 6_664 6_665 ?
Se15 Rb2 Se8 64.16(3) 6_664 6_664 ?
Se15 Rb2 Se10 95.79(3) 6_664 . ?
Se15 Rb2 Se14 95.17(3) 6_664 6_664 ?
Cl1 Rb2 Rb3 36.11(7) 6_665 6_665 ?
Cl1 Rb2 Cd3 99.33(7) 6_665 6_664 ?
Cl1 Rb2 Se2 144.32(7) 6_665 . ?
Cl1 Rb2 Se4 79.09(7) 6_665 . ?
Cl1 Rb2 Se5 83.67(6) 6_665 . ?
Cl1 Rb2 Se6 81.69(7) 6_665 6_665 ?
Cl1 Rb2 Se8 78.79(6) 6_665 6_664 ?
Cl1 Rb2 Se10 82.47(6) 6_665 . ?
Cl1 Rb2 Se11 140.83(7) 6_665 . ?
Cl1 Rb2 Se14 80.16(6) 6_665 6_664 ?
Cl1 Rb2 Se15 137.22(8) 6_665 6_664 ?
Rb1 Rb3 Rb2 61.26(3) 1_554 7_464 ?
Se1 Rb3 Rb1 145.36(3) . 1_554 ?
Se1 Rb3 Rb1 145.36(3) 4_655 1_554 ?
Se1 Rb3 Rb2 105.28(3) 4_655 7_464 ?
Se1 Rb3 Rb2 144.52(5) . 7_464 ?
Se1 Rb3 Se1 64.14(4) 4_655 . ?
Se1 Rb3 Se3 64.77(3) . . ?
Se1 Rb3 Se3 64.77(3) 4_655 . ?
Se1 Rb3 Se5 64.73(2) . 6_664 ?
Se1 Rb3 Se5 64.73(2) 4_655 7_464 ?
Se1 Rb3 Se5 128.64(4) . 7_464 ?
Se1 Rb3 Se5 128.64(4) 4_655 6_664 ?
Se1 Rb3 Se6 96.16(4) 4_655 . ?
Se1 Rb3 Se6 64.67(3) 4_655 4_655 ?
Se1 Rb3 Se6 64.67(3) . . ?
Se1 Rb3 Se6 96.16(4) . 4_655 ?
Se1 Rb3 Se7 96.93(3) 4_655 7_464 ?
Se1 Rb3 Se7 129.94(5) 4_655 6_664 ?
Se1 Rb3 Se7 96.93(3) . 6_664 ?
Se1 Rb3 Se7 129.94(5) . 7_464 ?
Se3 Rb3 Rb1 106.36(5) . 1_554 ?
Se3 Rb3 Rb2 144.47(3) . 7_464 ?
Se3 Rb3 Se5 97.39(3) . 7_464 ?
Se3 Rb3 Se5 97.39(3) . 6_664 ?
Se3 Rb3 Se6 129.30(4) . . ?
Se3 Rb3 Se6 129.30(4) . 4_655 ?
Se3 Rb3 Se7 65.26(3) . 6_664 ?
Se3 Rb3 Se7 65.26(3) . 7_464 ?
Se5 Rb3 Rb1 84.62(3) 7_464 1_554 ?
Se5 Rb3 Rb1 84.62(3) 6_664 1_554 ?
Se5 Rb3 Rb2 113.14(4) 6_664 7_464 ?
Se5 Rb3 Rb2 50.67(2) 7_464 7_464 ?
Se5 Rb3 Se5 163.68(5) 7_464 6_664 ?
Se6 Rb3 Rb1 112.66(4) 4_655 1_554 ?
Se6 Rb3 Rb1 112.66(4) . 1_554 ?
Se6 Rb3 Rb2 84.26(4) . 7_464 ?
Se6 Rb3 Rb2 51.49(3) 4_655 7_464 ?
Se6 Rb3 Se5 116.90(4) . 7_464 ?
Se6 Rb3 Se5 56.98(2) . 6_664 ?
Se6 Rb3 Se5 116.90(4) 4_655 6_664 ?
Se6 Rb3 Se5 56.98(2) 4_655 7_464 ?
Se6 Rb3 Se6 60.50(3) 4_655 . ?
Se7 Rb3 Rb1 52.02(3) 6_664 1_554 ?
Se7 Rb3 Rb1 52.02(3) 7_464 1_554 ?
Se7 Rb3 Rb2 83.43(3) 7_464 7_464 ?
Se7 Rb3 Rb2 113.25(4) 6_664 7_464 ?
Se7 Rb3 Se5 119.60(4) 7_464 6_664 ?
Se7 Rb3 Se5 61.45(2) 6_664 6_664 ?
Se7 Rb3 Se5 61.45(2) 7_464 7_464 ?
Se7 Rb3 Se5 119.60(4) 6_664 7_464 ?
Se7 Rb3 Se6 117.81(2) 6_664 . ?
Se7 Rb3 Se6 163.99(5) 6_664 4_655 ?
Se7 Rb3 Se6 117.81(2) 7_464 4_655 ?
Se7 Rb3 Se6 163.99(5) 7_464 . ?
Se7 Rb3 Se7 58.80(3) 6_664 7_464 ?
Cl1 Rb3 Rb1 36.39(7) . 1_554 ?
Cl1 Rb3 Rb2 36.25(4) . 7_464 ?
Cl1 Rb3 Se1 141.50(5) . . ?
Cl1 Rb3 Se1 141.50(5) . 4_655 ?
Cl1 Rb3 Se3 142.75(9) . . ?
Cl1 Rb3 Se5 82.03(3) . 7_464 ?
Cl1 Rb3 Se5 82.03(3) . 6_664 ?
Cl1 Rb3 Se6 81.45(7) . 4_655 ?
Cl1 Rb3 Se6 81.45(7) . . ?
Cl1 Rb3 Se7 82.56(7) . 7_464 ?
Cl1 Rb3 Se7 82.56(7) . 6_664 ?
Se5 Cd1 Se7 103.11(3) . . ?
Se5 Cd1 Se10 103.04(3) . . ?
Se10 Cd1 Se7 102.68(3) . . ?
Se15 Cd1 Se5 112.75(3) . . ?
Se15 Cd1 Se7 115.33(4) . . ?
Se15 Cd1 Se10 118.08(4) . . ?
Se6 Cd2 Se6 101.53(5) 2_665 3_565 ?
Se6 Cd2 Se14 102.50(3) 3_565 2_664 ?
Se6 Cd2 Se14 102.50(3) 2_665 2_664 ?
Se8 Cd2 Se6 114.45(3) . 3_565 ?
Se8 Cd2 Se6 114.45(3) . 2_665 ?
Se8 Cd2 Se14 119.11(5) . 2_664 ?
Se1 Cd3 Rb2 175.51(3) . 6_665 ?
Se1 Cd3 Se4 115.26(4) . 6_665 ?
Se1 Cd3 Se8 114.67(4) . . ?
Se1 Cd3 Se15 119.03(4) . . ?
Se4 Cd3 Rb2 66.99(3) 6_665 6_665 ?
Se4 Cd3 Se8 101.52(4) 6_665 . ?
Se8 Cd3 Rb2 67.85(3) . 6_665 ?
Se15 Cd3 Rb2 56.49(3) . 6_665 ?
Se15 Cd3 Se4 102.16(3) . 6_665 ?
Se15 Cd3 Se8 101.74(4) . . ?
Se2 Cd4 Se5 104.02(3) . . ?
Se2 Cd4 Se13 104.56(3) . . ?
Se4 Cd4 Se2 120.72(4) 6_665 . ?
Se4 Cd4 Se5 115.73(4) 6_665 . ?
Se4 Cd4 Se13 107.02(4) 6_665 . ?
Se5 Cd4 Se13 102.90(3) . . ?
Se6 Cd5 Se13 104.59(3) 3_565 8_645 ?
Se11 Cd5 Se6 104.44(3) 8_645 3_565 ?
Se11 Cd5 Se13 104.95(3) 8_645 8_645 ?
Se15 Cd5 Se6 114.79(3) . 3_565 ?
Se15 Cd5 Se11 120.19(4) . 8_645 ?
Se15 Cd5 Se13 106.46(3) . 8_645 ?
Se10 Cd6 Se13 105.14(4) . 6_664 ?
Se11 Cd6 Se10 120.23(4) 8_645 . ?
Se11 Cd6 Se12 115.67(4) 8_645 . ?
Se11 Cd6 Se13 104.83(3) 8_645 6_664 ?
Se12 Cd6 Se10 104.70(3) . . ?
Se12 Cd6 Se13 104.81(3) . 6_664 ?
Se3 In1 Rb1 176.57(4) . . ?
Se3 In1 Se4 114.89(3) . 6_665 ?
Se3 In1 Se4 114.89(3) . 7_465 ?
Se3 In1 Se9 119.24(5) . . ?
Se4 In1 Rb1 66.98(3) 7_465 . ?
Se4 In1 Rb1 66.98(3) 6_665 . ?
Se4 In1 Se4 100.05(5) 7_465 6_665 ?
Se9 In1 Rb1 57.33(4) . . ?
Se9 In1 Se4 102.59(4) . 6_665 ?
Se9 In1 Se4 102.59(4) . 7_465 ?
Se1 In2 Se6 101.56(4) . . ?
Se1 In2 Se14 111.09(4) . 2_664 ?
Se6 In2 Se14 109.88(4) . 2_664 ?
Se11 In2 Se1 119.77(4) 8_645 . ?
Se11 In2 Se6 111.50(4) 8_645 . ?
Se11 In2 Se14 103.06(4) 8_645 2_664 ?
Se9 In3 Se7 108.33(4) 5_545 . ?
Se9 In3 Se13 107.28(4) 5_545 8_645 ?
Se12 In3 Se7 104.54(3) . . ?
Se12 In3 Se9 112.32(4) . 5_545 ?
Se12 In3 Se13 112.49(4) . 8_645 ?
Se13 In3 Se7 111.87(3) 8_645 . ?
Se1 In4 Se2 110.90(3) . . ?
Se1 In4 Se5 101.90(4) . 6_664 ?
Se1 In4 Se10 119.19(4) . . ?
Se2 In4 Se5 109.64(4) . 6_664 ?
Se2 In4 Se10 103.99(3) . . ?
Se10 In4 Se5 111.18(3) . 6_664 ?
Se2 In5 Se3 110.67(3) . . ?
Se2 In5 Se7 108.97(4) . 6_664 ?
Se3 In5 Se7 101.05(4) . 6_664 ?
Se12 In5 Se2 112.85(3) 8_655 . ?
Se12 In5 Se3 111.30(3) 8_655 . ?
Se12 In5 Se7 111.37(4) 8_655 6_664 ?
Cd3 Se1 Rb3 145.34(4) . . ?
Cd3 Se1 In2 104.40(4) . . ?
Cd3 Se1 In4 103.71(4) . . ?
In2 Se1 Rb3 97.05(4) . . ?
In2 Se1 In4 104.61(3) . . ?
In4 Se1 Rb3 96.66(3) . . ?
Cd4 Se2 Rb2 95.55(3) . . ?
In4 Se2 Rb2 95.29(3) . . ?
In4 Se2 Cd4 103.34(3) . . ?
In5 Se2 Rb2 144.99(4) . . ?
In5 Se2 Cd4 105.55(4) . . ?
In5 Se2 In4 106.30(3) . . ?
In1 Se3 Rb3 145.74(5) . . ?
In1 Se3 In5 104.19(4) . 4_655 ?
In1 Se3 In5 104.19(4) . . ?
In5 Se3 Rb3 96.05(4) 4_655 . ?
In5 Se3 Rb3 96.05(4) . . ?
In5 Se3 In5 106.34(5) . 4_655 ?
Rb1 Se4 Rb2 77.42(3) 6_664 . ?
Cd3 Se4 Rb1 136.66(4) 6_664 6_664 ?
Cd3 Se4 Rb2 76.22(3) 6_664 . ?
Cd4 Se4 Rb1 122.74(3) 6_664 6_664 ?
Cd4 Se4 Rb2 118.19(3) 6_664 . ?
Cd4 Se4 Cd3 100.02(4) 6_664 6_664 ?
Cd4 Se4 In1 103.82(4) 6_664 6_664 ?
In1 Se4 Rb1 75.99(3) 6_664 6_664 ?
In1 Se4 Rb2 137.71(4) 6_664 . ?
In1 Se4 Cd3 102.25(4) 6_664 6_664 ?
Rb2 Se5 Rb3 76.79(3) . 6_665 ?
Cd1 Se5 Rb2 96.71(3) . . ?
Cd1 Se5 Rb3 95.72(3) . 6_665 ?
Cd1 Se5 Cd4 101.47(3) . . ?
Cd1 Se5 In4 103.91(4) . 6_665 ?
Cd4 Se5 Rb2 86.78(3) . . ?
Cd4 Se5 Rb3 157.49(4) . 6_665 ?
In4 Se5 Rb2 154.15(4) 6_665 . ?
In4 Se5 Rb3 85.69(3) 6_665 6_665 ?
In4 Se5 Cd4 103.92(4) 6_665 . ?
Rb2 Se6 Rb3 76.64(3) 6_664 . ?
Cd2 Se6 Rb2 98.90(4) 2_664 6_664 ?
Cd2 Se6 Rb3 97.72(3) 2_664 . ?
Cd2 Se6 Cd5 100.81(3) 2_664 3_564 ?
Cd2 Se6 In2 104.22(4) 2_664 . ?
Cd5 Se6 Rb2 85.41(3) 3_564 6_664 ?
Cd5 Se6 Rb3 155.95(4) 3_564 . ?
In2 Se6 Rb2 153.06(4) . 6_664 ?
In2 Se6 Rb3 86.64(3) . . ?
In2 Se6 Cd5 103.38(4) . 3_564 ?
Rb3 Se7 Rb1 76.61(3) 6_665 6_664 ?
Cd1 Se7 Rb1 97.71(3) . 6_664 ?
Cd1 Se7 Rb3 97.03(3) . 6_665 ?
Cd1 Se7 In3 105.73(3) . . ?
Cd1 Se7 In5 104.34(4) . 6_665 ?
In3 Se7 Rb1 83.98(3) . 6_664 ?
In3 Se7 Rb3 151.83(3) . 6_665 ?
In3 Se7 In5 102.64(4) . 6_665 ?
In5 Se7 Rb1 154.08(3) 6_665 6_664 ?
In5 Se7 Rb3 87.21(3) 6_665 6_665 ?
Rb2 Se8 Rb2 77.51(4) 6_665 7_465 ?
Cd2 Se8 Rb2 120.80(4) . 7_465 ?
Cd2 Se8 Rb2 120.80(4) . 6_665 ?
Cd2 Se8 Cd3 103.91(4) . . ?
Cd2 Se8 Cd3 103.91(4) . 4_655 ?
Cd3 Se8 Rb2 134.99(4) 4_655 6_665 ?
Cd3 Se8 Rb2 134.98(4) . 7_465 ?
Cd3 Se8 Rb2 75.36(3) . 6_665 ?
Cd3 Se8 Rb2 75.36(3) 4_655 7_465 ?
Cd3 Se8 Cd3 100.10(5) 4_655 . ?
In1 Se9 Rb1 84.71(5) . . ?
In1 Se9 In3 105.16(4) . 5_455 ?
In1 Se9 In3 105.16(4) . 8_655 ?
In3 Se9 Rb1 125.92(3) 8_655 . ?
In3 Se9 Rb1 125.92(3) 5_455 . ?
In3 Se9 In3 103.00(5) 8_655 5_455 ?
Rb2 Se10 Rb1 77.49(3) . 6_664 ?
Cd1 Se10 Rb1 96.22(4) . 6_664 ?
Cd1 Se10 Rb2 95.35(3) . . ?
Cd1 Se10 Cd6 102.68(4) . . ?
Cd1 Se10 In4 105.36(3) . . ?
Cd6 Se10 Rb1 85.37(3) . 6_664 ?
Cd6 Se10 Rb2 156.34(4) . . ?
In4 Se10 Rb1 153.72(4) . 6_664 ?
In4 Se10 Rb2 85.62(3) . . ?
In4 Se10 Cd6 103.91(3) . . ?
Cd5 Se11 Rb2 95.75(3) 8_655 . ?
Cd6 Se11 Rb2 145.65(4) 8_655 . ?
Cd6 Se11 Cd5 102.18(4) 8_655 8_655 ?
In2 Se11 Rb2 98.65(3) 8_655 . ?
In2 Se11 Cd5 103.01(3) 8_655 8_655 ?
In2 Se11 Cd6 105.41(4) 8_655 8_655 ?
Cd6 Se12 Rb1 97.66(3) . 6_664 ?
Cd6 Se12 In3 103.24(3) . . ?
In3 Se12 Rb1 94.63(4) . 6_664 ?
In5 Se12 Rb1 145.63(4) 8_645 6_664 ?
In5 Se12 Cd6 104.39(3) 8_645 . ?
In5 Se12 In3 105.36(4) 8_645 . ?
Cd5 Se13 Cd4 112.37(3) 8_655 . ?
Cd6 Se13 Cd4 109.33(4) 6_665 . ?
Cd6 Se13 Cd5 109.15(3) 6_665 8_655 ?
In3 Se13 Cd4 106.73(3) 8_655 . ?
In3 Se13 Cd5 110.13(4) 8_655 8_655 ?
In3 Se13 Cd6 109.05(3) 8_655 6_665 ?
Rb2 Se14 Rb2 77.52(3) 6_665 7_465 ?
Cd2 Se14 Rb2 95.56(3) 2_665 7_465 ?
Cd2 Se14 Rb2 95.56(3) 2_665 6_665 ?
Cd2 Se14 In2 105.54(3) 2_665 2_665 ?
Cd2 Se14 In2 105.54(3) 2_665 3_565 ?
In2 Se14 Rb2 153.78(4) 2_665 6_665 ?
In2 Se14 Rb2 153.78(4) 3_565 7_465 ?
In2 Se14 Rb2 84.99(2) 2_665 7_465 ?
In2 Se14 Rb2 84.99(2) 3_565 6_665 ?
In2 Se14 In2 103.67(5) 2_665 3_565 ?
Cd1 Se15 Rb2 124.92(4) . 6_665 ?
Cd1 Se15 Cd3 106.02(4) . . ?
Cd1 Se15 Cd5 105.16(3) . . ?
Cd3 Se15 Rb2 85.62(3) . 6_665 ?
Cd5 Se15 Rb2 125.03(4) . 6_665 ?
Cd5 Se15 Cd3 102.32(3) . . ?
Rb2 Cl1 Rb1 110.22(8) 6_664 1_554 ?
Rb2 Cl1 Rb1 110.22(8) 7_464 1_554 ?
Rb2 Cl1 Rb2 113.44(11) 7_464 6_664 ?
Rb3 Cl1 Rb1 107.44(11) . 1_554 ?
Rb3 Cl1 Rb2 107.64(8) . 7_464 ?
Rb3 Cl1 Rb2 107.64(8) . 6_664 ?

loop_
_geom_bond_atom_site_label_1
_geom_bond_atom_site_label_2
_geom_bond_distance
_geom_bond_site_symmetry_2
_geom_bond_publ_flag
Rb1 Rb3 4.928(2) 1_556 ?
Rb1 In1 4.203(2) . ?
Rb1 Se4 3.9870(18) 7_465 ?
Rb1 Se4 3.9870(18) 6_665 ?
Rb1 Se7 3.9932(18) 6_665 ?
Rb1 Se7 3.9932(18) 7_465 ?
Rb1 Se9 3.553(2) . ?
Rb1 Se10 4.0565(8) 7_465 ?
Rb1 Se10 4.0565(8) 6_665 ?
Rb1 Se12 3.5277(15) 7_465 ?
Rb1 Se12 3.5277(15) 6_665 ?
Rb1 Cl1 3.065(4) 1_556 ?
Rb2 Rb3 4.9291(18) 6_665 ?
Rb2 Cd3 4.2666(15) 6_664 ?
Rb2 Se2 3.5396(14) . ?
Rb2 Se4 4.0437(15) . ?
Rb2 Se5 3.9160(16) . ?
Rb2 Se6 3.9642(16) 6_665 ?
Rb2 Se8 4.0844(16) 6_664 ?
Rb2 Se10 3.9683(14) . ?
Rb2 Se11 3.5157(14) . ?
Rb2 Se14 4.0838(14) 6_664 ?
Rb2 Se15 3.5680(15) 6_664 ?
Rb2 Cl1 3.058(2) 6_665 ?
Rb3 Se1 3.5449(16) . ?
Rb3 Se1 3.5449(16) 4_655 ?
Rb3 Se3 3.563(2) . ?
Rb3 Se5 4.0189(9) 7_464 ?
Rb3 Se5 4.0189(9) 6_664 ?
Rb3 Se6 3.9853(17) . ?
Rb3 Se6 3.9852(17) 4_655 ?
Rb3 Se7 3.9576(17) 7_464 ?
Rb3 Se7 3.9576(17) 6_664 ?
Rb3 Cl1 3.048(4) . ?
Cd1 Se5 2.5977(10) . ?
Cd1 Se7 2.6059(10) . ?
Cd1 Se10 2.6048(12) . ?
Cd1 Se15 2.5692(10) . ?
Cd2 Se6 2.5921(10) 2_665 ?
Cd2 Se6 2.5921(10) 3_565 ?
Cd2 Se8 2.5677(14) . ?
Cd2 Se14 2.6196(15) 2_664 ?
Cd3 Se1 2.5792(11) . ?
Cd3 Se4 2.6309(11) 6_665 ?
Cd3 Se8 2.6414(10) . ?
Cd3 Se15 2.6283(10) . ?
Cd4 Se2 2.6089(12) . ?
Cd4 Se4 2.5956(10) 6_665 ?
Cd4 Se5 2.6352(10) . ?
Cd4 Se13 2.6566(11) . ?
Cd5 Se6 2.6324(10) 3_565 ?
Cd5 Se11 2.6040(11) 8_645 ?
Cd5 Se13 2.6540(10) 8_645 ?
Cd5 Se15 2.5975(11) . ?
Cd6 Se10 2.6302(11) . ?
Cd6 Se11 2.5869(10) 8_645 ?
Cd6 Se12 2.6001(10) . ?
Cd6 Se13 2.6536(10) 6_664 ?
In1 Se3 2.5683(15) . ?
In1 Se4 2.6085(10) 6_665 ?
In1 Se4 2.6085(10) 7_465 ?
In1 Se9 2.5967(14) . ?
In2 Se1 2.5946(10) . ?
In2 Se6 2.6266(10) . ?
In2 Se11 2.5811(10) 8_645 ?
In2 Se14 2.6371(9) 2_664 ?
In3 Se7 2.6373(11) . ?
In3 Se9 2.6098(9) 5_545 ?
In3 Se12 2.6014(11) . ?
In3 Se13 2.6233(10) 8_645 ?
In4 Se1 2.6054(10) . ?
In4 Se2 2.6073(11) . ?
In4 Se5 2.6340(10) 6_664 ?
In4 Se10 2.6210(10) . ?
In5 Se2 2.6037(10) . ?
In5 Se3 2.6333(9) . ?
In5 Se7 2.6380(11) 6_664 ?
In5 Se12 2.5896(10) 8_655 ?

loop_
_twin_individual_id
_twin_individual_mass_fraction_refined
1 0.962(7)
2 0.038(7)
